data_7230395
loop_
_publ_author_name
'Kumar, Ashwani'
'Pradeep, Chullikkattil P.'

_publ_section_title
;
 Aromatic sulfonium polyoxomolybdates: tuning the photochromic properties
 through substitutions on the counter ion moiety
;
_journal_name_full CrystEngComm
_journal_paper_doi 10.1039/C8CE00345A
_journal_year 2018
_chemical_formula_moiety 'Mo12 O40 P1, 3(C9 H13 S)'
_chemical_formula_sum 'C27 H39 Mo12 O40 P S3'
_chemical_formula_weight 2282.01
_chemical_name_systematic
;
 ? 
;
_space_group_crystal_system trigonal
_space_group_IT_number 148
_space_group_name_Hall '-R 3'
_space_group_name_H-M_alt 'R -3'
_symmetry_space_group_name_Hall '-R 3'
_symmetry_space_group_name_H-M 'R -3 :H'
_atom_sites_solution_hydrogens geom
_atom_sites_solution_primary iterative
_atom_sites_solution_secondary difmap
_audit_creation_date 2018-02-23
_audit_creation_method
;
  Olex2 1.2-ac2
  (compiled 2012.03.27 svn.r2268, GUI svn.r4156)
;
_audit_update_record
;
2018-03-01 deposited with the CCDC.
2018-04-02 downloaded from the CCDC.
;
_cell_angle_alpha 90.00
_cell_angle_beta 90.00
_cell_angle_gamma 120.00
_cell_formula_units_Z 6
_cell_length_a 20.3393(3)
_cell_length_b 20.3393(3)
_cell_length_c 23.9935(4)
_cell_measurement_reflns_used 3696
_cell_measurement_temperature 293(2)
_cell_measurement_theta_max 28.1180
_cell_measurement_theta_min 2.4460
_cell_volume 8596.0(2)
_computing_cell_refinement 'CrysAlisPro 1.171.38.43i (Rigaku OD, 2015)'
_computing_data_collection 'CrysAlisPro 1.171.38.43i (Rigaku OD, 2015)'
_computing_data_reduction 'CrysAlisPro 1.171.38.43i (Rigaku OD, 2015)'
_computing_molecular_graphics
;
O. V. Dolomanov, L. J. Bourhis, R. J. Gildea, J. A. K. Howard and H. Puschmann,
OLEX2: a complete structure solution, refinement and analysis program.
J. Appl. Cryst. (2009). 42, 339-341.
;
_computing_publication_material
;
O. V. Dolomanov, L. J. Bourhis, R. J. Gildea, J. A. K. Howard and H. Puschmann,
OLEX2: a complete structure solution, refinement and analysis program.
J. Appl. Cryst. (2009). 42, 339-341.
;
_computing_structure_refinement
;
SHELXL, G.M. Sheldrick, Acta Cryst.
(2008). A64, 112-122

Alert level B

PLAT430_ALERT_2_B Short Inter D...A Contact O14 ..O14 2.81 Ang

discussion: Short Inter D...A Contact might have arisen due to less intensely scattered oxygen atoms of cluster
;
_computing_structure_solution 'J. Appl. Cryst. (2007) 40, 786-790'
_diffrn_ambient_temperature 293(2)
_diffrn_detector 'CCD plate'
_diffrn_detector_area_resol_mean 15.9974
_diffrn_detector_type Eos
_diffrn_measured_fraction_theta_full 0.9852
_diffrn_measured_fraction_theta_max 0.8620
_diffrn_measurement_details
;
List of Runs (angles in degrees, time in seconds):

  # Type    Start    End  Width  t~exp~   \w     \q     \k     \f   Frames
#--------------------------------------------------------------------------
  1  \w     35.00  71.00   1.00   35.00    --   26.84 178.00  30.00   36
  2  \w      8.00  97.00   1.00   35.00    --   26.84  57.00 120.00   89
;
_diffrn_measurement_device 'four-circle diffractometer'
_diffrn_measurement_device_type 'SuperNova, Dual, Cu at zero, Eos'
_diffrn_measurement_method '\w scans'
_diffrn_orient_matrix_type 'CrysAlisPro convention (1999,Acta A55,543-557)'
_diffrn_orient_matrix_UB_11 -0.0388350000
_diffrn_orient_matrix_UB_12 -0.0283529000
_diffrn_orient_matrix_UB_13 -0.0019554000
_diffrn_orient_matrix_UB_21 0.0090452000
_diffrn_orient_matrix_UB_22 -0.0277330000
_diffrn_orient_matrix_UB_23 0.0090457000
_diffrn_orient_matrix_UB_31 -0.0056048000
_diffrn_orient_matrix_UB_32 0.0069974000
_diffrn_orient_matrix_UB_33 0.0280761000
_diffrn_radiation_monochromator mirror
_diffrn_radiation_probe x-ray
_diffrn_radiation_type 'Mo K\a'
_diffrn_radiation_wavelength 0.71073
_diffrn_reflns_av_R_equivalents 0.0170
_diffrn_reflns_av_unetI/netI 0.0327
_diffrn_reflns_limit_h_max 7
_diffrn_reflns_limit_h_min -27
_diffrn_reflns_limit_k_max 26
_diffrn_reflns_limit_k_min -8
_diffrn_reflns_limit_l_max 13
_diffrn_reflns_limit_l_min -31
_diffrn_reflns_number 5544
_diffrn_reflns_theta_full 28.38
_diffrn_reflns_theta_max 28.38
_diffrn_reflns_theta_min 2.00
_diffrn_source 'micro-focus sealed X-ray tube'
_diffrn_source_type 'SuperNova (Mo) X-ray Source'
_exptl_absorpt_coefficient_mu 2.767
_exptl_absorpt_correction_T_max 1.00000
_exptl_absorpt_correction_T_min 0.94625
_exptl_absorpt_correction_type multi-scan
_exptl_absorpt_process_details
;
CrysAlisPro 1.171.38.43i (Rigaku Oxford Diffraction, 2015)
Empirical absorption correction using spherical harmonics,
 implemented in SCALE3 ABSPACK scaling algorithm.
;
_exptl_crystal_density_diffrn 2.645
_exptl_crystal_density_method 'not measured'
_exptl_crystal_description trigonal
_exptl_crystal_F_000 6528
_refine_diff_density_max 3.591
_refine_diff_density_min -1.420
_refine_diff_density_rms 0.186
_refine_ls_extinction_method none
_refine_ls_goodness_of_fit_ref 1.110
_refine_ls_hydrogen_treatment mixed
_refine_ls_matrix_type full
_refine_ls_number_parameters 253
_refine_ls_number_reflns 4121
_refine_ls_number_restraints 0
_refine_ls_restrained_S_all 1.110
_refine_ls_R_factor_all 0.0741
_refine_ls_R_factor_gt 0.0682
_refine_ls_shift/su_max 0.001
_refine_ls_shift/su_mean 0.000
_refine_ls_structure_factor_coef Fsqd
_refine_ls_weighting_details 'calc w=1/[\s^2^(Fo^2^)+(0.0291P)^2^+433.7857P] where P=(Fo^2^+2Fc^2^)/3'
_refine_ls_weighting_scheme calc
_refine_ls_wR_factor_gt 0.1423
_refine_ls_wR_factor_ref 0.1462
_reflns_number_gt 3736
_reflns_number_total 4121
_reflns_threshold_expression >2sigma(I)
_cod_data_source_file c8ce00345a2.cif
_cod_data_source_block as_187_rt_mo
_cod_original_cell_volume 8596.0(3)
_cod_database_code 7230395
_chemical_oxdiff_formula 'c h o s p Mo'
_reflns_odcompleteness_completeness 98.52
_reflns_odcompleteness_iscentric 1
_reflns_odcompleteness_theta 26.32
_olex2_submission_special_instructions 'No special instructions were received'
_oxdiff_exptl_absorpt_empirical_details
;
Empirical correction (ABSPACK) includes:
- Absorption correction using spherical harmonics
- Frame scaling
;
_oxdiff_exptl_absorpt_empirical_full_max 1.087
_oxdiff_exptl_absorpt_empirical_full_min 0.875

loop_
_space_group_symop_id
_space_group_symop_operation_xyz
1 'x, y, z'
2 '-y, x-y, z'
3 '-x+y, -x, z'
4 'x+2/3, y+1/3, z+1/3'
5 '-y+2/3, x-y+1/3, z+1/3'
6 '-x+y+2/3, -x+1/3, z+1/3'
7 'x+1/3, y+2/3, z+2/3'
8 '-y+1/3, x-y+2/3, z+2/3'
9 '-x+y+1/3, -x+2/3, z+2/3'
10 '-x, -y, -z'
11 'y, -x+y, -z'
12 'x-y, x, -z'
13 '-x+2/3, -y+1/3, -z+1/3'
14 'y+2/3, -x+y+1/3, -z+1/3'
15 'x-y+2/3, x+1/3, -z+1/3'
16 '-x+1/3, -y+2/3, -z+2/3'
17 'y+1/3, -x+y+2/3, -z+2/3'
18 'x-y+1/3, x+2/3, -z+2/3'

loop_
_atom_site_label
_atom_site_type_symbol
_atom_site_fract_x
_atom_site_fract_y
_atom_site_fract_z
_atom_site_U_iso_or_equiv
_atom_site_adp_type
_atom_site_occupancy
_atom_site_symmetry_multiplicity
_atom_site_calc_flag
_atom_site_refinement_flags
Mo1 Mo 0.57155(5) 0.33972(6) 0.67137(3) 0.0408(2) Uani 1 1 d .
Mo6 Mo 0.46516(4) 0.23148(5) 0.54994(4) 0.0406(2) Uani 1 1 d .
Mo11 Mo 0.57021(5) 0.43826(5) 0.54512(4) 0.0363(2) Uani 1 1 d .
Mo19 Mo 0.67235(5) 0.43902(5) 0.42932(3) 0.0361(2) Uani 1 1 d .
P2 P 0.6667 0.3333 0.54907(13) 0.0193(6) Uani 1 3 d S
S4 S 0.66651(17) 0.72619(18) 0.61690(13) 0.0563(7) Uani 1 1 d .
O0AA O 0.5179(5) 0.3401(5) 0.7228(3) 0.066(2) Uani 1 1 d .
O4 O 0.4983(5) 0.2624(4) 0.6223(3) 0.055(2) Uani 1 1 d .
O7 O 0.5732(5) 0.4098(4) 0.6210(3) 0.056(2) Uani 1 1 d .
O13 O 0.5907(4) 0.2602(4) 0.6963(4) 0.0499(18) Uani 1 1 d .
O30 O 0.3714(4) 0.1919(5) 0.5524(3) 0.054(2) Uani 1 1 d .
O6 O 0.4986(5) 0.3349(4) 0.5332(3) 0.0519(19) Uani 1 1 d .
O8 O 0.4755(5) 0.1442(5) 0.5586(3) 0.060(2) Uani 1 1 d .
O11 O 0.7416(4) 0.4060(4) 0.4184(3) 0.0437(17) Uani 1 1 d .
O14 O 0.5173(5) 0.4790(5) 0.5514(3) 0.056(2) Uani 1 1 d .
O16 O 0.4756(5) 0.2200(5) 0.4695(3) 0.055(2) Uani 1 1 d .
O26 O 0.5949(4) 0.4509(4) 0.4687(3) 0.0496(19) Uani 1 1 d .
O31 O 0.6676(4) 0.4051(4) 0.5269(3) 0.0415(15) Uani 1 1 d .
C46 C 0.5744(7) 0.6610(7) 0.5897(5) 0.065(3) Uani 1 1 d .
H46A H 0.5695 0.6118 0.5856 0.097 Uiso 1 1 calc R
H46B H 0.5681 0.6786 0.5540 0.097 Uiso 1 1 calc R
H46C H 0.5362 0.6576 0.6148 0.097 Uiso 1 1 calc R
O2 O 0.6731(5) 0.4790(4) 0.3685(3) 0.0527(19) Uani 1 1 d .
O1 O 0.6667 0.3333 0.6118(5) 0.044(3) Uani 1 3 d S
C2 C 0.6685(6) 0.6790(6) 0.6785(4) 0.041(2) Uani 1 1 d .
C0AA C 0.6386(6) 0.6842(7) 0.7284(5) 0.051(3) Uani 1 1 d .
H0AA H 0.6189 0.7165 0.7329 0.062 Uiso 1 1 calc R
C1 C 0.6389(7) 0.6392(8) 0.7724(5) 0.061(3) Uani 1 1 d .
H1 H 0.6196 0.6420 0.8069 0.073 Uiso 1 1 calc R
C3 C 0.6990(9) 0.6329(9) 0.6723(5) 0.074(4) Uani 1 1 d .
H3 H 0.7209 0.6313 0.6386 0.088 Uiso 1 1 calc R
C4 C 0.6667(8) 0.5916(7) 0.7659(6) 0.066(4) Uani 1 1 d .
C5 C 0.6970(10) 0.5894(8) 0.7161(6) 0.079(5) Uani 1 1 d .
H5 H 0.7169 0.5573 0.7118 0.095 Uiso 1 1 calc R
C1AA C 0.6513(9) 0.8010(7) 0.6391(7) 0.082(5) Uani 1 1 d .
H1AA H 0.6516 0.8298 0.6073 0.123 Uiso 1 1 calc R
H1AB H 0.6909 0.8336 0.6643 0.123 Uiso 1 1 calc R
H1AC H 0.6031 0.7800 0.6576 0.123 Uiso 1 1 calc R
C2AA C 0.6629(12) 0.5393(10) 0.8133(8) 0.120(8) Uani 1 1 d .
H2AA H 0.6722 0.5657 0.8482 0.180 Uiso 1 1 calc R
H2AB H 0.7007 0.5249 0.8075 0.180 Uiso 1 1 calc R
H2AC H 0.6135 0.4947 0.8140 0.180 Uiso 1 1 calc R

loop_
_atom_site_aniso_label
_atom_site_aniso_U_11
_atom_site_aniso_U_22
_atom_site_aniso_U_33
_atom_site_aniso_U_23
_atom_site_aniso_U_13
_atom_site_aniso_U_12
Mo1 0.0456(5) 0.0676(6) 0.0193(4) 0.0038(4) 0.0091(3) 0.0357(5)
Mo6 0.0209(4) 0.0470(5) 0.0454(5) 0.0077(4) 0.0027(3) 0.0107(3)
Mo11 0.0364(4) 0.0373(4) 0.0465(5) 0.0011(3) 0.0027(3) 0.0270(4)
Mo19 0.0594(5) 0.0372(4) 0.0186(3) 0.0062(3) 0.0030(3) 0.0293(4)
P2 0.0201(9) 0.0201(9) 0.0178(15) 0.000 0.000 0.0100(5)
S4 0.0468(15) 0.0613(18) 0.0565(17) 0.0118(14) -0.0030(13) 0.0237(14)
O0AA 0.069(5) 0.089(6) 0.046(4) 0.000(4) 0.028(4) 0.044(5)
O4 0.068(5) 0.038(4) 0.039(4) 0.004(3) -0.019(4) 0.013(4)
O7 0.071(5) 0.041(4) 0.042(4) 0.001(3) -0.021(4) 0.019(4)
O13 0.038(4) 0.035(4) 0.075(5) 0.004(4) 0.004(4) 0.016(3)
O30 0.024(3) 0.064(5) 0.061(5) 0.004(4) 0.005(3) 0.013(3)
O6 0.066(5) 0.044(4) 0.036(4) 0.005(3) -0.013(3) 0.020(4)
O8 0.071(5) 0.089(6) 0.039(4) 0.024(4) 0.023(4) 0.056(5)
O11 0.030(3) 0.028(3) 0.071(5) -0.001(3) -0.002(3) 0.013(3)
O14 0.071(5) 0.079(6) 0.046(4) -0.001(4) 0.004(4) 0.060(5)
O16 0.068(5) 0.079(6) 0.040(4) 0.026(4) 0.020(4) 0.053(5)
O26 0.038(4) 0.065(5) 0.035(4) -0.017(3) 0.005(3) 0.018(4)
O31 0.039(4) 0.042(4) 0.044(4) 0.003(3) 0.004(3) 0.020(3)
C46 0.070(8) 0.066(8) 0.062(8) -0.002(6) -0.026(6) 0.037(7)
O2 0.082(6) 0.052(4) 0.035(4) 0.019(3) 0.009(4) 0.041(4)
O1 0.047(4) 0.047(4) 0.037(6) 0.000 0.000 0.024(2)
C2 0.041(5) 0.047(6) 0.040(5) -0.005(4) -0.015(4) 0.025(5)
C0AA 0.035(5) 0.062(7) 0.063(7) -0.007(6) -0.005(5) 0.029(5)
C1 0.049(7) 0.089(9) 0.048(7) -0.008(6) -0.003(5) 0.036(7)
C3 0.116(12) 0.104(11) 0.042(6) -0.016(7) -0.008(7) 0.085(10)
C4 0.077(9) 0.055(7) 0.057(8) -0.007(6) -0.033(7) 0.024(7)
C5 0.130(14) 0.076(9) 0.072(9) -0.015(7) -0.021(9) 0.081(10)
C1AA 0.100(11) 0.046(7) 0.100(11) -0.007(7) -0.046(9) 0.037(8)
C2AA 0.154(19) 0.090(12) 0.096(13) 0.030(10) -0.041(13) 0.046(13)

loop_
_atom_type_symbol
_atom_type_description
_atom_type_scat_dispersion_real
_atom_type_scat_dispersion_imag
_atom_type_scat_source
C C 0.0033 0.0016 'International Tables Vol C Tables 4.2.6.8 and 6.1.1.4'
H H 0.0000 0.0000 'International Tables Vol C Tables 4.2.6.8 and 6.1.1.4'
Mo Mo -1.6832 0.6857 'International Tables Vol C Tables 4.2.6.8 and 6.1.1.4'
O O 0.0106 0.0060 'International Tables Vol C Tables 4.2.6.8 and 6.1.1.4'
P P 0.1023 0.0942 'International Tables Vol C Tables 4.2.6.8 and 6.1.1.4'
S S 0.1246 0.1234 'International Tables Vol C Tables 4.2.6.8 and 6.1.1.4'

loop_
_geom_angle_atom_site_label_1
_geom_angle_atom_site_label_2
_geom_angle_atom_site_label_3
_geom_angle
_geom_angle_site_symmetry_1
_geom_angle_site_symmetry_3
O0AA Mo1 O4 102.6(4) . .
O0AA Mo1 O7 103.9(4) . .
O0AA Mo1 O13 100.5(4) . .
O0AA Mo1 O13 102.3(4) . 3_665
O0AA Mo1 O1 166.9(4) . .
O4 Mo1 O13 84.5(3) . .
O4 Mo1 O1 84.8(3) . .
O7 Mo1 O4 86.5(3) . .
O7 Mo1 O13 155.3(4) . .
O7 Mo1 O13 91.4(3) . 3_665
O7 Mo1 O1 87.2(3) . .
O13 Mo1 O4 154.8(4) 3_665 .
O13 Mo1 O13 87.1(4) 3_665 .
O13 Mo1 O1 69.1(3) . .
O13 Mo1 O1 70.0(3) 3_665 .
O4 Mo6 O6 87.4(3) . .
O4 Mo6 O8 91.3(3) . .
O4 Mo6 O16 156.3(4) . .
O4 Mo6 O31 87.8(3) . 2_655
O30 Mo6 O4 105.4(4) . .
O30 Mo6 O6 103.5(4) . .
O30 Mo6 O8 100.3(4) . .
O30 Mo6 O16 98.3(4) . .
O30 Mo6 O31 164.1(3) . 2_655
O6 Mo6 O16 85.7(3) . .
O6 Mo6 O31 85.7(3) . 2_655
O8 Mo6 O6 155.6(4) . .
O8 Mo6 O16 85.8(3) . .
O8 Mo6 O31 69.9(3) . 2_655
O16 Mo6 O31 69.1(3) . 2_655
O7 Mo11 O31 86.2(3) . .
O6 Mo11 O7 86.0(3) . .
O6 Mo11 O8 156.3(4) . 3_665
O6 Mo11 O31 86.9(3) . .
O8 Mo11 O7 86.6(3) 3_665 .
O8 Mo11 O31 70.2(3) 3_665 .
O14 Mo11 O7 101.0(4) . .
O14 Mo11 O6 103.7(4) . .
O14 Mo11 O8 99.8(4) . 3_665
O14 Mo11 O26 102.4(4) . .
O14 Mo11 O31 167.4(3) . .
O26 Mo11 O7 156.5(4) . .
O26 Mo11 O6 90.5(3) . .
O26 Mo11 O8 87.3(3) . 3_665
O26 Mo11 O31 70.4(3) . .
O11 Mo19 O11 87.1(4) . 2_655
O11 Mo19 O16 91.4(3) . 3_665
O11 Mo19 O26 156.6(3) . .
O11 Mo19 O26 85.5(3) 2_655 .
O11 Mo19 O31 87.9(3) . .
O11 Mo19 O31 85.8(3) 2_655 .
O16 Mo19 O11 156.5(3) 3_665 2_655
O16 Mo19 O26 86.7(3) 3_665 .
O16 Mo19 O31 70.8(3) 3_665 .
O26 Mo19 O31 69.4(3) . .
O2 Mo19 O11 102.5(4) . 2_655
O2 Mo19 O11 103.3(4) . .
O2 Mo19 O16 100.7(4) . 3_665
O2 Mo19 O26 100.0(4) . .
O2 Mo19 O31 166.4(3) . .
O31 P2 O31 108.8(3) 3_665 2_655
O31 P2 O31 108.8(3) 3_665 .
O31 P2 O31 108.8(3) 2_655 .
O1 P2 O31 110.1(3) . .
O1 P2 O31 110.1(3) . 3_665
O1 P2 O31 110.1(3) . 2_655
C2 S4 C46 101.6(5) . .
C2 S4 C1AA 106.0(6) . .
C1AA S4 C46 100.2(7) . .
Mo6 O4 Mo1 148.0(4) . .
Mo1 O7 Mo11 149.0(5) . .
Mo1 O13 Mo1 131.0(4) 2_655 .
Mo11 O6 Mo6 148.2(4) . .
Mo6 O8 Mo11 129.7(5) . 2_655
Mo19 O11 Mo19 147.8(4) . 3_665
Mo19 O16 Mo6 129.2(4) 2_655 .
Mo11 O26 Mo19 129.0(4) . .
Mo11 O31 Mo6 90.2(2) . 3_665
Mo19 O31 Mo6 91.0(2) . 3_665
Mo19 O31 Mo11 91.0(2) . .
P2 O31 Mo6 123.8(4) . 3_665
P2 O31 Mo11 125.0(4) . .
P2 O31 Mo19 125.5(4) . .
Mo1 O1 Mo1 89.7(3) 3_665 .
Mo1 O1 Mo1 89.7(3) 2_655 .
Mo1 O1 Mo1 89.7(3) 2_655 3_665
P2 O1 Mo1 125.5(2) . 2_655
P2 O1 Mo1 125.5(2) . 3_665
P2 O1 Mo1 125.5(2) . .
C0AA C2 S4 123.6(8) . .
C3 C2 S4 115.0(9) . .
C3 C2 C0AA 121.3(10) . .
C2 C0AA C1 117.4(10) . .
C4 C1 C0AA 121.5(12) . .
C5 C3 C2 119.0(12) . .
C1 C4 C5 119.1(12) . .
C1 C4 C2AA 121.1(15) . .
C5 C4 C2AA 119.9(15) . .
C4 C5 C3 121.7(12) . .

loop_
_geom_bond_atom_site_label_1
_geom_bond_atom_site_label_2
_geom_bond_distance
_geom_bond_site_symmetry_2
Mo1 O0AA 1.650(7) .
Mo1 O4 1.934(7) .
Mo1 O7 1.857(7) .
Mo1 O13 1.938(7) .
Mo1 O13 1.874(7) 3_665
Mo1 O1 2.460(7) .
Mo6 O4 1.854(7) .
Mo6 O30 1.659(7) .
Mo6 O6 1.902(7) .
Mo6 O8 1.900(8) .
Mo6 O16 1.968(7) .
Mo6 O31 2.450(7) 2_655
Mo11 O7 1.921(7) .
Mo11 O6 1.887(7) .
Mo11 O8 1.919(8) 3_665
Mo11 O14 1.661(7) .
Mo11 O26 1.885(7) .
Mo11 O31 2.430(7) .
Mo19 O11 1.919(6) 2_655
Mo19 O11 1.856(7) .
Mo19 O16 1.883(7) 3_665
Mo19 O26 1.953(7) .
Mo19 O31 2.429(7) .
Mo19 O2 1.667(7) .
P2 O31 1.545(7) 2_655
P2 O31 1.545(7) .
P2 O31 1.545(7) 3_665
P2 O1 1.506(12) .
S4 C46 1.792(12) .
S4 C2 1.773(10) .
S4 C1AA 1.779(14) .
O13 Mo1 1.874(7) 2_655
O8 Mo11 1.919(8) 2_655
O11 Mo19 1.920(6) 3_665
O16 Mo19 1.883(7) 2_655
O31 Mo6 2.450(7) 3_665
O1 Mo1 2.460(7) 3_665
O1 Mo1 2.460(7) 2_655
C2 C0AA 1.372(15) .
C2 C3 1.367(15) .
C0AA C1 1.400(17) .
C1 C4 1.352(18) .
C3 C5 1.362(18) .
C4 C5 1.35(2) .
C4 C2AA 1.534(19) .
